data_7719407
loop_
_publ_author_name
'Kelly, Conor T.'
'Cuza, Emmelyne'
'Pasquetti, Eoin'
'Quinn, Niall'
'Griffin, Michael'
'Nockemann, Peter'
'M&#xfc;ller-Bunz, Helge'
'Bruno-Colmenarez, Julia'
'Felton, Solveig'
'Lada, Zoi G.'
'Morgan, Grace G.'

_publ_section_title
;
 Symmetric and asymmetric ligands for Fe<sup>III</sup> spin crossover -
 the influence of the <i>C</i><sub>2</sub> axis.
;
_journal_issue 38
_journal_name_full 'Dalton transactions (Cambridge, England : 2003)'
_journal_page_first 14522
_journal_page_last 14532
_journal_paper_doi 10.1039/d5dt01833a
_journal_volume 54
_journal_year 2025
_chemical_formula_moiety 'C25 H34 Fe N4 O6, C24 H20 B'
_chemical_formula_sum 'C49 H54 B Fe N4 O6'
_chemical_formula_weight 861.62
_space_group_crystal_system triclinic
_space_group_IT_number 2
_space_group_name_Hall '-P 1'
_space_group_name_H-M_alt 'P -1'
_atom_sites_solution_hydrogens mixed
_atom_sites_solution_primary direct
_audit_creation_date 2025-03-17
_audit_creation_method
;
Olex2 1.5
(compiled 2025.03.06 svn.red2d20d0 for OlexSys, GUI svn.r7188)
;
_audit_update_record
;
2025-06-04 deposited with the CCDC.	2025-09-05 downloaded from the CCDC.
;
_cell_angle_alpha 106.769(4)
_cell_angle_beta 96.468(4)
_cell_angle_gamma 99.558(4)
_cell_formula_units_Z 2
_cell_length_a 11.9103(19)
_cell_length_b 11.9275(19)
_cell_length_c 16.264(3)
_cell_measurement_reflns_used 5283
_cell_measurement_temperature 293(2)
_cell_measurement_theta_max 26.66
_cell_measurement_theta_min 2.25
_cell_volume 2149.7(6)
_computing_cell_refinement 'Bruker SAINT'
_computing_data_collection 'Bruker SMART'
_computing_data_reduction 'Bruker SAINT'
_computing_molecular_graphics 'Olex2 1.5 (Dolomanov et al., 2009)'
_computing_publication_material 'Olex2 1.5 (Dolomanov et al., 2009)'
_computing_structure_refinement 'SHELXL 2019/3 (Sheldrick, 2015)'
_computing_structure_solution 'SHELXS  (Sheldrick, 2008)'
_diffrn_ambient_temperature 293(2)
_diffrn_detector_area_resol_mean 8.366
_diffrn_measured_fraction_theta_full 0.999
_diffrn_measured_fraction_theta_max 0.943
_diffrn_measurement_device_type 'CCD area detector'
_diffrn_measurement_method '\f and \w scans'
_diffrn_radiation_type MoK\a
_diffrn_radiation_wavelength 0.71073
_diffrn_reflns_av_R_equivalents 0.0244
_diffrn_reflns_av_unetI/netI 0.0251
_diffrn_reflns_Laue_measured_fraction_full 0.999
_diffrn_reflns_Laue_measured_fraction_max 0.943
_diffrn_reflns_limit_h_max 14
_diffrn_reflns_limit_h_min -14
_diffrn_reflns_limit_k_max 14
_diffrn_reflns_limit_k_min -15
_diffrn_reflns_limit_l_max 18
_diffrn_reflns_limit_l_min -20
_diffrn_reflns_number 25916
_diffrn_reflns_point_group_measured_fraction_full 0.999
_diffrn_reflns_point_group_measured_fraction_max 0.943
_diffrn_reflns_theta_full 26.000
_diffrn_reflns_theta_max 27.177
_diffrn_reflns_theta_min 1.327
_exptl_absorpt_coefficient_mu 0.406
_exptl_absorpt_correction_T_max 0.8878
_exptl_absorpt_correction_T_min 0.7286
_exptl_absorpt_correction_type multi-scan
_exptl_absorpt_process_details
;
 SADABS v.2.10 (Bruker,2003) was used for absorption correction. 
 R(int) for selected reflections was 0.043 before and 0.024 after 
 correction. The Ratio of minimum to maximum transmission is 0.820650. 
 The \l/2 correction factor is 0.0015 
;
_exptl_crystal_colour black
_exptl_crystal_colour_primary black
_exptl_crystal_density_diffrn 1.331
_exptl_crystal_density_method 'not measured'
_exptl_crystal_description block
_exptl_crystal_F_000 910
_exptl_crystal_size_max 0.5
_exptl_crystal_size_mid 0.4
_exptl_crystal_size_min 0.3
_refine_diff_density_max 0.463
_refine_diff_density_min -0.340
_refine_diff_density_rms 0.051
_refine_ls_extinction_method none
_refine_ls_goodness_of_fit_ref 1.039
_refine_ls_hydrogen_treatment mixed
_refine_ls_matrix_type full
_refine_ls_number_parameters 562
_refine_ls_number_reflns 9018
_refine_ls_number_restraints 0
_refine_ls_restrained_S_all 1.039
_refine_ls_R_factor_all 0.0471
_refine_ls_R_factor_gt 0.0399
_refine_ls_shift/su_max 0.000
_refine_ls_shift/su_mean 0.000
_refine_ls_structure_factor_coef Fsqd
_refine_ls_weighting_details 'w=1/[\s^2^(Fo^2^)+(0.0625P)^2^+0.5810P] where P=(Fo^2^+2Fc^2^)/3'
_refine_ls_weighting_scheme calc
_refine_ls_wR_factor_gt 0.1071
_refine_ls_wR_factor_ref 0.1127
_reflns_Friedel_coverage 0.000
_reflns_number_gt 7692
_reflns_number_total 9018
_reflns_threshold_expression 'I > 2\s(I)'
_cod_data_source_file d5dt01833a2.cif
_cod_data_source_block 1-12d_mor340
_cod_depositor_comments 'Adding full bibliography for 7719387--7719420.cif.'
_cod_original_cell_volume 2149.8(6)
_cod_database_code 7719407
_shelx_shelxl_version_number 2019/3
_shelx_space_group_comment
;
The symmetry employed for this shelxl refinement is uniquely defined
by the following loop, which should always be used as a source of
symmetry information in preference to the above space-group names.
They are only intended as comments.
;
_shelx_estimated_absorpt_t_max 0.888
_shelx_estimated_absorpt_t_min 0.823
_olex2_refinement_description
;
1. Fixed Uiso
 At 1.2 times of:
  All C(H) groups, All C(H,H) groups
 At 1.5 times of:
  All C(H,H,H) groups
2.a Secondary CH2 refined with riding coordinates:
 C10(H10A,H10B), C11(H11A,H11B), C12(H12A,H12B), C13(H13A,H13B), C14(H14A,
 H14B), C15(H15A,H15B), C16(H16A,H16B)
2.b Aromatic/amide H refined with riding coordinates:
 C2(H2), C4(H4), C9(H9), C17(H17), C20(H20), C22(H22), C27(H27), C28(H28),
 C29(H29), C30(H30), C31(H31), C33(H33), C34(H34), C35(H35), C36(H36), C37(H37),
  C39(H39), C40(H40), C41(H41), C42(H42), C43(H43), C45(H45), C46(H46),
 C47(H47), C48(H48), C49(H49)
2.c Idealised Me refined as rotating group:
 C7(H7A,H7B,H7C), C8(H8A,H8B,H8C), C24(H24A,H24B,H24C), C25(H25A,H25B,H25C)
;
_olex2_submission_special_instructions 'No special instructions were received'

loop_
_space_group_symop_operation_xyz
'x, y, z'
'-x, -y, -z'

loop_
_atom_site_label
_atom_site_type_symbol
_atom_site_fract_x
_atom_site_fract_y
_atom_site_fract_z
_atom_site_U_iso_or_equiv
_atom_site_adp_type
_atom_site_occupancy
_atom_site_site_symmetry_order
_atom_site_calc_flag
_atom_site_refinement_flags_posn
_atom_site_refinement_flags_adp
_atom_site_refinement_flags_occupancy
_atom_site_disorder_assembly
_atom_site_disorder_group
Fe Fe 0.24926(2) 0.79012(2) 0.26936(2) 0.03573(9) Uani 1 1 d . . . . .
O1 O 0.33498(11) 0.66517(11) 0.25639(7) 0.0425(3) Uani 1 1 d . . . . .
C1 C 0.34565(14) 0.57815(14) 0.18894(10) 0.0345(3) Uani 1 1 d . . . . .
C2 C 0.37904(16) 0.47752(16) 0.20374(12) 0.0415(4) Uani 1 1 d . . . . .
H2 H 0.390356 0.472404 0.259956 0.050 Uiso 1 1 calc R U . . .
C3 C 0.39497(16) 0.38653(15) 0.13497(13) 0.0446(4) Uani 1 1 d . . . . .
O2 O 0.42495(15) 0.28480(12) 0.14282(10) 0.0633(4) Uani 1 1 d . . . . .
C7 C 0.4192(2) 0.2599(2) 0.22286(17) 0.0675(6) Uani 1 1 d . . . . .
H7A H 0.474498 0.319647 0.268496 0.101 Uiso 1 1 calc R U . . .
H7B H 0.436098 0.182458 0.217492 0.101 Uiso 1 1 calc R U . . .
H7C H 0.342945 0.260902 0.236598 0.101 Uiso 1 1 calc R U . . .
C4 C 0.38028(16) 0.39160(16) 0.04991(12) 0.0443(4) Uani 1 1 d . . . . .
H4 H 0.394897 0.330676 0.004513 0.053 Uiso 1 1 calc R U . . .
C5 C 0.34405(14) 0.48762(15) 0.03444(11) 0.0388(4) Uani 1 1 d . . . . .
O3 O 0.31935(13) 0.49663(13) -0.04710(8) 0.0530(3) Uani 1 1 d . . . . .
C8 C 0.3341(2) 0.4017(2) -0.11875(13) 0.0602(6) Uani 1 1 d . . . . .
H8A H 0.414354 0.397825 -0.114732 0.090 Uiso 1 1 calc R U . . .
H8B H 0.308214 0.415759 -0.172240 0.090 Uiso 1 1 calc R U . . .
H8C H 0.289790 0.327313 -0.117632 0.090 Uiso 1 1 calc R U . . .
C6 C 0.32576(14) 0.58423(14) 0.10281(10) 0.0341(3) Uani 1 1 d . . . . .
C9 C 0.28844(14) 0.68337(15) 0.08323(11) 0.0361(3) Uani 1 1 d . . . . .
H9 H 0.285706 0.684835 0.026189 0.043 Uiso 1 1 calc R U . . .
N1 N 0.25846(12) 0.77029(12) 0.13760(9) 0.0375(3) Uani 1 1 d . . . . .
C10 C 0.22173(19) 0.86285(17) 0.10390(13) 0.0508(5) Uani 1 1 d . . . . .
H10A H 0.149836 0.829276 0.062956 0.061 Uiso 1 1 calc R U . . .
H10B H 0.279881 0.892754 0.073841 0.061 Uiso 1 1 calc R U . . .
C11 C 0.20545(19) 0.96343(17) 0.17977(15) 0.0544(5) Uani 1 1 d . . . . .
H11A H 0.280099 1.012748 0.210235 0.065 Uiso 1 1 calc R U . . .
H11B H 0.160588 1.013352 0.158611 0.065 Uiso 1 1 calc R U . . .
N2 N 0.14505(14) 0.91397(14) 0.24025(12) 0.0496(4) Uani 1 1 d . . . . .
H2A H 0.1525(18) 0.965(2) 0.2882(15) 0.050(6) Uiso 1 1 d . . . . .
C12 C 0.01924(19) 0.8710(2) 0.20854(17) 0.0677(6) Uani 1 1 d . . . . .
H12A H 0.006116 0.820895 0.148201 0.081 Uiso 1 1 calc R U . . .
H12B H -0.016503 0.939093 0.211105 0.081 Uiso 1 1 calc R U . . .
C13 C -0.0367(2) 0.7999(2) 0.2629(2) 0.0754(7) Uani 1 1 d . . . . .
H13A H -0.000368 0.837047 0.323395 0.090 Uiso 1 1 calc R U . . .
H13B H -0.117610 0.804254 0.259010 0.090 Uiso 1 1 calc R U . . .
C14 C -0.02795(19) 0.6704(2) 0.23545(19) 0.0704(7) Uani 1 1 d . . . . .
H14A H -0.075349 0.629387 0.267053 0.084 Uiso 1 1 calc R U . . .
H14B H -0.059813 0.634890 0.173943 0.084 Uiso 1 1 calc R U . . .
N3 N 0.09096(14) 0.64904(15) 0.25001(12) 0.0508(4) Uani 1 1 d . . . . .
H3 H 0.0950(18) 0.593(2) 0.2073(15) 0.052(6) Uiso 1 1 d . . . . .
C15 C 0.1147(2) 0.60373(18) 0.32551(14) 0.0581(5) Uani 1 1 d . . . . .
H15A H 0.179969 0.564791 0.319726 0.070 Uiso 1 1 calc R U . . .
H15B H 0.047956 0.545478 0.326572 0.070 Uiso 1 1 calc R U . . .
C16 C 0.14068(19) 0.70726(18) 0.40885(14) 0.0567(5) Uani 1 1 d . . . . .
H16A H 0.070005 0.732915 0.422631 0.068 Uiso 1 1 calc R U . . .
H16B H 0.174025 0.682972 0.456503 0.068 Uiso 1 1 calc R U . . .
N4 N 0.22268(13) 0.80655(13) 0.39738(10) 0.0408(3) Uani 1 1 d . . . . .
C17 C 0.26998(14) 0.89558(15) 0.46578(11) 0.0369(4) Uani 1 1 d . . . . .
H17 H 0.252020 0.890350 0.518918 0.044 Uiso 1 1 calc R U . . .
C18 C 0.34761(13) 1.00171(14) 0.46731(10) 0.0323(3) Uani 1 1 d . . . . .
C19 C 0.37916(14) 1.09961(15) 0.54514(11) 0.0352(3) Uani 1 1 d . . . . .
O4 O 0.33058(12) 1.08246(11) 0.61333(8) 0.0485(3) Uani 1 1 d . . . . .
C24 C 0.36138(19) 1.17550(18) 0.69470(12) 0.0529(5) Uani 1 1 d . . . . .
H24A H 0.443789 1.194255 0.712160 0.079 Uiso 1 1 calc R U . . .
H24B H 0.325465 1.149574 0.737902 0.079 Uiso 1 1 calc R U . . .
H24C H 0.335680 1.245414 0.688914 0.079 Uiso 1 1 calc R U . . .
C20 C 0.45152(15) 1.20561(15) 0.54971(12) 0.0409(4) Uani 1 1 d . . . . .
H20 H 0.470453 1.269546 0.601162 0.049 Uiso 1 1 calc R U . . .
C21 C 0.49523(15) 1.21416(15) 0.47541(12) 0.0421(4) Uani 1 1 d . . . . .
O5 O 0.56658(15) 1.31496(13) 0.47202(10) 0.0679(4) Uani 1 1 d . . . . .
C25 C 0.5951(2) 1.41608(19) 0.54690(16) 0.0699(7) Uani 1 1 d . . . . .
H25A H 0.525933 1.442021 0.562042 0.105 Uiso 1 1 calc R U . . .
H25B H 0.645701 1.479355 0.535526 0.105 Uiso 1 1 calc R U . . .
H25C H 0.633174 1.395912 0.594280 0.105 Uiso 1 1 calc R U . . .
C22 C 0.46916(15) 1.12044(16) 0.39887(11) 0.0402(4) Uani 1 1 d . . . . .
H22 H 0.500723 1.128339 0.350564 0.048 Uiso 1 1 calc R U . . .
C23 C 0.39566(13) 1.01370(14) 0.39332(10) 0.0332(3) Uani 1 1 d . . . . .
O6 O 0.37356(10) 0.92532(11) 0.31952(7) 0.0410(3) Uani 1 1 d . . . . .
B B 0.87403(16) 0.23086(16) 0.23601(12) 0.0343(4) Uani 1 1 d . . . . .
C26 C 0.82605(14) 0.34478(14) 0.29470(11) 0.0347(3) Uani 1 1 d . . . . .
C27 C 0.73018(15) 0.38253(16) 0.26184(12) 0.0425(4) Uani 1 1 d . . . . .
H27 H 0.689404 0.338457 0.206548 0.051 Uiso 1 1 calc R U . . .
C28 C 0.69378(17) 0.48284(17) 0.30842(14) 0.0489(4) Uani 1 1 d . . . . .
H28 H 0.629894 0.504776 0.283858 0.059 Uiso 1 1 calc R U . . .
C29 C 0.75105(19) 0.55047(18) 0.39066(14) 0.0541(5) Uani 1 1 d . . . . .
H29 H 0.726949 0.618254 0.421676 0.065 Uiso 1 1 calc R U . . .
C30 C 0.84446(19) 0.51581(19) 0.42596(14) 0.0562(5) Uani 1 1 d . . . . .
H30 H 0.884229 0.560113 0.481516 0.067 Uiso 1 1 calc R U . . .
C31 C 0.87959(16) 0.41448(17) 0.37866(12) 0.0444(4) Uani 1 1 d . . . . .
H31 H 0.942221 0.392080 0.404511 0.053 Uiso 1 1 calc R U . . .
C32 C 0.94559(14) 0.27284(15) 0.16469(11) 0.0369(4) Uani 1 1 d . . . . .
C33 C 0.92304(16) 0.36399(15) 0.13202(12) 0.0422(4) Uani 1 1 d . . . . .
H33 H 0.867039 0.405272 0.152745 0.051 Uiso 1 1 calc R U . . .
C34 C 0.9804(2) 0.39612(18) 0.06988(13) 0.0540(5) Uani 1 1 d . . . . .
H34 H 0.961748 0.457218 0.049612 0.065 Uiso 1 1 calc R U . . .
C35 C 1.06417(18) 0.3385(2) 0.03824(14) 0.0582(6) Uani 1 1 d . . . . .
H35 H 1.104466 0.361494 -0.002002 0.070 Uiso 1 1 calc R U . . .
C36 C 1.08739(19) 0.2468(3) 0.06679(16) 0.0665(6) Uani 1 1 d . . . . .
H36 H 1.142908 0.205565 0.045031 0.080 Uiso 1 1 calc R U . . .
C37 C 1.02845(18) 0.2145(2) 0.12841(15) 0.0577(5) Uani 1 1 d . . . . .
H37 H 1.045364 0.150844 0.146130 0.069 Uiso 1 1 calc R U . . .
C38 C 0.95964(15) 0.18947(15) 0.30393(11) 0.0382(4) Uani 1 1 d . . . . .
C39 C 1.07884(17) 0.23567(18) 0.32721(14) 0.0504(5) Uani 1 1 d . . . . .
H39 H 1.113460 0.286626 0.299235 0.061 Uiso 1 1 calc R U . . .
C40 C 1.14763(19) 0.2079(2) 0.39101(15) 0.0604(6) Uani 1 1 d . . . . .
H40 H 1.226617 0.239917 0.404428 0.073 Uiso 1 1 calc R U . . .
C41 C 1.0992(2) 0.1337(2) 0.43390(14) 0.0622(6) Uani 1 1 d . . . . .
H41 H 1.144655 0.115422 0.476591 0.075 Uiso 1 1 calc R U . . .
C42 C 0.9824(2) 0.0867(2) 0.41287(13) 0.0573(5) Uani 1 1 d . . . . .
H42 H 0.948498 0.036643 0.441789 0.069 Uiso 1 1 calc R U . . .
C43 C 0.91472(17) 0.11335(17) 0.34879(12) 0.0452(4) Uani 1 1 d . . . . .
H43 H 0.836185 0.079143 0.335129 0.054 Uiso 1 1 calc R U . . .
C44 C 0.76560(14) 0.11889(14) 0.18207(11) 0.0364(4) Uani 1 1 d . . . . .
C45 C 0.66640(16) 0.09252(17) 0.21674(13) 0.0473(4) Uani 1 1 d . . . . .
H45 H 0.661587 0.140516 0.272023 0.057 Uiso 1 1 calc R U . . .
C46 C 0.57434(18) -0.00188(18) 0.17283(16) 0.0566(5) Uani 1 1 d . . . . .
H46 H 0.510686 -0.016820 0.199309 0.068 Uiso 1 1 calc R U . . .
C47 C 0.5773(2) -0.07308(19) 0.09042(16) 0.0631(6) Uani 1 1 d . . . . .
H47 H 0.515042 -0.135066 0.060004 0.076 Uiso 1 1 calc R U . . .
C48 C 0.6738(2) -0.0513(2) 0.05344(15) 0.0672(6) Uani 1 1 d . . . . .
H48 H 0.677523 -0.099282 -0.002121 0.081 Uiso 1 1 calc R U . . .
C49 C 0.76563(19) 0.04237(17) 0.09920(13) 0.0523(5) Uani 1 1 d . . . . .
H49 H 0.830314 0.054615 0.073233 0.063 Uiso 1 1 calc R U . . .

loop_
_atom_site_aniso_label
_atom_site_aniso_U_11
_atom_site_aniso_U_22
_atom_site_aniso_U_33
_atom_site_aniso_U_23
_atom_site_aniso_U_13
_atom_site_aniso_U_12
Fe 0.03553(14) 0.03259(13) 0.03282(14) 0.00092(9) 0.00544(10) 0.00697(9)
O1 0.0526(7) 0.0426(6) 0.0308(6) 0.0048(5) 0.0045(5) 0.0194(5)
C1 0.0329(8) 0.0350(8) 0.0318(8) 0.0049(6) 0.0032(6) 0.0083(6)
C2 0.0458(10) 0.0408(9) 0.0372(9) 0.0113(7) 0.0013(7) 0.0130(7)
C3 0.0419(9) 0.0354(8) 0.0524(11) 0.0084(8) -0.0004(8) 0.0124(7)
O2 0.0838(11) 0.0416(7) 0.0651(10) 0.0126(7) 0.0009(8) 0.0298(7)
C7 0.0713(15) 0.0487(11) 0.0885(18) 0.0338(12) 0.0018(13) 0.0146(10)
C4 0.0452(10) 0.0391(9) 0.0416(10) -0.0005(7) 0.0046(8) 0.0151(7)
C5 0.0359(9) 0.0431(9) 0.0331(9) 0.0046(7) 0.0056(7) 0.0099(7)
O3 0.0725(9) 0.0582(8) 0.0298(6) 0.0067(6) 0.0117(6) 0.0280(7)
C8 0.0678(14) 0.0704(14) 0.0341(10) -0.0011(9) 0.0117(9) 0.0212(11)
C6 0.0328(8) 0.0349(8) 0.0324(8) 0.0061(6) 0.0051(6) 0.0092(6)
C9 0.0360(8) 0.0404(8) 0.0305(8) 0.0093(7) 0.0038(6) 0.0088(7)
N1 0.0402(8) 0.0354(7) 0.0363(7) 0.0089(6) 0.0033(6) 0.0127(6)
C10 0.0615(12) 0.0451(10) 0.0519(11) 0.0193(9) 0.0067(9) 0.0225(9)
C11 0.0576(12) 0.0373(9) 0.0675(13) 0.0145(9) 0.0032(10) 0.0163(8)
N2 0.0467(9) 0.0372(8) 0.0540(10) -0.0043(7) 0.0062(8) 0.0134(7)
C12 0.0460(12) 0.0634(13) 0.0828(17) 0.0021(12) 0.0045(11) 0.0234(10)
C13 0.0431(12) 0.0629(14) 0.106(2) 0.0006(13) 0.0206(12) 0.0145(10)
C14 0.0439(11) 0.0541(12) 0.0923(18) -0.0030(12) 0.0091(11) 0.0012(9)
N3 0.0455(9) 0.0396(8) 0.0525(10) -0.0028(8) 0.0049(7) 0.0016(7)
C15 0.0612(13) 0.0398(10) 0.0635(13) 0.0082(9) 0.0159(10) -0.0053(9)
C16 0.0604(12) 0.0453(10) 0.0551(12) 0.0081(9) 0.0205(10) -0.0077(9)
N4 0.0410(8) 0.0359(7) 0.0390(8) 0.0038(6) 0.0120(6) 0.0008(6)
C17 0.0373(9) 0.0388(8) 0.0340(8) 0.0075(7) 0.0121(7) 0.0090(7)
C18 0.0298(7) 0.0335(8) 0.0315(8) 0.0052(6) 0.0052(6) 0.0097(6)
C19 0.0338(8) 0.0376(8) 0.0332(8) 0.0073(7) 0.0074(7) 0.0106(6)
O4 0.0574(8) 0.0452(7) 0.0337(6) -0.0001(5) 0.0169(6) 0.0018(6)
C24 0.0647(13) 0.0526(11) 0.0351(10) 0.0015(8) 0.0147(9) 0.0126(9)
C20 0.0422(9) 0.0349(8) 0.0375(9) 0.0016(7) 0.0026(7) 0.0061(7)
C21 0.0418(9) 0.0362(8) 0.0448(10) 0.0113(7) 0.0061(8) 0.0017(7)
O5 0.0851(11) 0.0465(8) 0.0569(9) 0.0084(7) 0.0141(8) -0.0150(7)
C25 0.0906(18) 0.0460(11) 0.0588(13) 0.0099(10) 0.0082(12) -0.0103(11)
C22 0.0391(9) 0.0448(9) 0.0347(9) 0.0119(7) 0.0075(7) 0.0034(7)
C23 0.0291(8) 0.0360(8) 0.0315(8) 0.0060(6) 0.0033(6) 0.0082(6)
O6 0.0390(6) 0.0432(6) 0.0311(6) 0.0006(5) 0.0087(5) -0.0003(5)
B 0.0347(9) 0.0360(9) 0.0357(9) 0.0147(8) 0.0075(7) 0.0099(7)
C26 0.0342(8) 0.0358(8) 0.0388(9) 0.0167(7) 0.0105(7) 0.0080(6)
C27 0.0408(9) 0.0430(9) 0.0443(10) 0.0141(8) 0.0056(8) 0.0109(7)
C28 0.0437(10) 0.0490(10) 0.0619(12) 0.0221(9) 0.0120(9) 0.0205(8)
C29 0.0596(12) 0.0463(10) 0.0583(12) 0.0099(9) 0.0186(10) 0.0222(9)
C30 0.0606(13) 0.0561(12) 0.0440(11) 0.0021(9) 0.0048(9) 0.0180(10)
C31 0.0430(10) 0.0504(10) 0.0417(10) 0.0134(8) 0.0061(8) 0.0169(8)
C32 0.0334(8) 0.0400(8) 0.0365(9) 0.0124(7) 0.0051(7) 0.0050(7)
C33 0.0511(10) 0.0358(8) 0.0381(9) 0.0105(7) 0.0097(8) 0.0054(7)
C34 0.0719(14) 0.0460(10) 0.0425(10) 0.0177(9) 0.0117(10) -0.0007(9)
C35 0.0509(12) 0.0737(14) 0.0437(11) 0.0196(10) 0.0128(9) -0.0090(10)
C36 0.0474(12) 0.0983(18) 0.0645(14) 0.0293(13) 0.0269(10) 0.0257(12)
C37 0.0512(11) 0.0752(14) 0.0659(14) 0.0369(12) 0.0248(10) 0.0296(10)
C38 0.0424(9) 0.0370(8) 0.0371(9) 0.0101(7) 0.0074(7) 0.0160(7)
C39 0.0445(10) 0.0533(11) 0.0552(12) 0.0181(9) 0.0046(9) 0.0152(8)
C40 0.0465(11) 0.0672(13) 0.0601(13) 0.0062(11) -0.0045(10) 0.0255(10)
C41 0.0791(16) 0.0715(14) 0.0456(11) 0.0174(10) 0.0029(11) 0.0486(13)
C42 0.0792(15) 0.0592(12) 0.0460(11) 0.0247(10) 0.0125(10) 0.0331(11)
C43 0.0521(11) 0.0468(10) 0.0422(10) 0.0177(8) 0.0094(8) 0.0185(8)
C44 0.0392(9) 0.0356(8) 0.0384(9) 0.0154(7) 0.0074(7) 0.0115(7)
C45 0.0459(10) 0.0428(9) 0.0507(11) 0.0088(8) 0.0143(8) 0.0090(8)
C46 0.0417(10) 0.0466(10) 0.0770(15) 0.0125(10) 0.0155(10) 0.0057(8)
C47 0.0548(12) 0.0425(10) 0.0763(15) 0.0041(10) 0.0009(11) -0.0001(9)
C48 0.0835(17) 0.0484(11) 0.0533(13) -0.0016(10) 0.0118(12) 0.0006(11)
C49 0.0598(12) 0.0456(10) 0.0482(11) 0.0095(9) 0.0178(9) 0.0057(9)

loop_
_atom_type_symbol
_atom_type_description
_atom_type_scat_dispersion_real
_atom_type_scat_dispersion_imag
_atom_type_scat_source
C C 0.0033 0.0016 'International Tables Vol C Tables 4.2.6.8 and 6.1.1.4'
H H 0.0000 0.0000 'International Tables Vol C Tables 4.2.6.8 and 6.1.1.4'
B B 0.0013 0.0007 'International Tables Vol C Tables 4.2.6.8 and 6.1.1.4'
N N 0.0061 0.0033 'International Tables Vol C Tables 4.2.6.8 and 6.1.1.4'
O O 0.0106 0.0060 'International Tables Vol C Tables 4.2.6.8 and 6.1.1.4'
Fe Fe 0.3463 0.8444 'International Tables Vol C Tables 4.2.6.8 and 6.1.1.4'

loop_
_geom_angle_atom_site_label_1
_geom_angle_atom_site_label_2
_geom_angle_atom_site_label_3
_geom_angle
_geom_angle_site_symmetry_1
_geom_angle_site_symmetry_3
_geom_angle_publ_flag
O1 Fe N1 85.78(5) . . ?
O1 Fe N2 162.29(6) . . ?
O1 Fe N3 87.04(6) . . ?
O1 Fe N4 97.21(6) . . ?
N1 Fe N2 76.99(6) . . ?
N1 Fe N3 98.45(6) . . ?
N2 Fe N3 91.41(7) . . ?
N4 Fe N1 174.47(6) . . ?
N4 Fe N2 99.64(7) . . ?
N4 Fe N3 77.13(6) . . ?
O6 Fe O1 99.14(6) . . ?
O6 Fe N1 97.72(5) . . ?
O6 Fe N2 87.36(6) . . ?
O6 Fe N3 163.08(6) . . ?
O6 Fe N4 86.42(5) . . ?
C1 O1 Fe 132.89(11) . . ?
O1 C1 C2 118.11(15) . . ?
O1 C1 C6 121.95(15) . . ?
C2 C1 C6 119.94(15) . . ?
C1 C2 H2 120.2 . . ?
C3 C2 C1 119.69(17) . . ?
C3 C2 H2 120.2 . . ?
C2 C3 C4 121.84(16) . . ?
O2 C3 C2 123.81(18) . . ?
O2 C3 C4 114.34(17) . . ?
C3 O2 C7 118.50(17) . . ?
O2 C7 H7A 109.5 . . ?
O2 C7 H7B 109.5 . . ?
O2 C7 H7C 109.5 . . ?
H7A C7 H7B 109.5 . . ?
H7A C7 H7C 109.5 . . ?
H7B C7 H7C 109.5 . . ?
C3 C4 H4 120.6 . . ?
C5 C4 C3 118.85(16) . . ?
C5 C4 H4 120.6 . . ?
C4 C5 C6 121.84(16) . . ?
O3 C5 C4 123.19(16) . . ?
O3 C5 C6 114.94(15) . . ?
C5 O3 C8 117.76(16) . . ?
O3 C8 H8A 109.5 . . ?
O3 C8 H8B 109.5 . . ?
O3 C8 H8C 109.5 . . ?
H8A C8 H8B 109.5 . . ?
H8A C8 H8C 109.5 . . ?
H8B C8 H8C 109.5 . . ?
C1 C6 C9 122.55(15) . . ?
C5 C6 C1 117.75(15) . . ?
C5 C6 C9 119.70(15) . . ?
C6 C9 H9 117.2 . . ?
N1 C9 C6 125.70(15) . . ?
N1 C9 H9 117.2 . . ?
C9 N1 Fe 126.51(12) . . ?
C9 N1 C10 117.09(15) . . ?
C10 N1 Fe 116.34(11) . . ?
N1 C10 H10A 110.0 . . ?
N1 C10 H10B 110.0 . . ?
N1 C10 C11 108.41(16) . . ?
H10A C10 H10B 108.4 . . ?
C11 C10 H10A 110.0 . . ?
C11 C10 H10B 110.0 . . ?
C10 C11 H11A 109.7 . . ?
C10 C11 H11B 109.7 . . ?
H11A C11 H11B 108.2 . . ?
N2 C11 C10 109.94(16) . . ?
N2 C11 H11A 109.7 . . ?
N2 C11 H11B 109.7 . . ?
Fe N2 H2A 102.4(15) . . ?
C11 N2 Fe 104.08(11) . . ?
C11 N2 H2A 111.0(15) . . ?
C11 N2 C12 112.75(19) . . ?
C12 N2 Fe 119.61(14) . . ?
C12 N2 H2A 106.4(15) . . ?
N2 C12 H12A 109.3 . . ?
N2 C12 H12B 109.3 . . ?
N2 C12 C13 111.4(2) . . ?
H12A C12 H12B 108.0 . . ?
C13 C12 H12A 109.3 . . ?
C13 C12 H12B 109.3 . . ?
C12 C13 H13A 108.8 . . ?
C12 C13 H13B 108.8 . . ?
H13A C13 H13B 107.6 . . ?
C14 C13 C12 114.0(2) . . ?
C14 C13 H13A 108.8 . . ?
C14 C13 H13B 108.8 . . ?
C13 C14 H14A 108.5 . . ?
C13 C14 H14B 108.5 . . ?
H14A C14 H14B 107.5 . . ?
N3 C14 C13 114.99(18) . . ?
N3 C14 H14A 108.5 . . ?
N3 C14 H14B 108.5 . . ?
Fe N3 H3 106.2(15) . . ?
C14 N3 Fe 123.01(14) . . ?
C14 N3 H3 106.0(15) . . ?
C14 N3 C15 113.66(19) . . ?
C15 N3 Fe 102.42(11) . . ?
C15 N3 H3 103.9(15) . . ?
N3 C15 H15A 109.8 . . ?
N3 C15 H15B 109.8 . . ?
N3 C15 C16 109.24(17) . . ?
H15A C15 H15B 108.3 . . ?
C16 C15 H15A 109.8 . . ?
C16 C15 H15B 109.8 . . ?
C15 C16 H16A 110.0 . . ?
C15 C16 H16B 110.0 . . ?
H16A C16 H16B 108.3 . . ?
N4 C16 C15 108.68(16) . . ?
N4 C16 H16A 110.0 . . ?
N4 C16 H16B 110.0 . . ?
C16 N4 Fe 116.29(12) . . ?
C17 N4 Fe 126.00(12) . . ?
C17 N4 C16 117.70(15) . . ?
N4 C17 H17 117.1 . . ?
N4 C17 C18 125.86(16) . . ?
C18 C17 H17 117.1 . . ?
C19 C18 C17 119.47(15) . . ?
C19 C18 C23 117.80(14) . . ?
C23 C18 C17 122.73(14) . . ?
O4 C19 C18 114.91(14) . . ?
O4 C19 C20 123.13(15) . . ?
C20 C19 C18 121.93(15) . . ?
C19 O4 C24 118.13(14) . . ?
O4 C24 H24A 109.5 . . ?
O4 C24 H24B 109.5 . . ?
O4 C24 H24C 109.5 . . ?
H24A C24 H24B 109.5 . . ?
H24A C24 H24C 109.5 . . ?
H24B C24 H24C 109.5 . . ?
C19 C20 H20 120.8 . . ?
C19 C20 C21 118.37(16) . . ?
C21 C20 H20 120.8 . . ?
O5 C21 C20 123.49(16) . . ?
O5 C21 C22 114.71(16) . . ?
C22 C21 C20 121.80(16) . . ?
C21 O5 C25 118.36(17) . . ?
O5 C25 H25A 109.5 . . ?
O5 C25 H25B 109.5 . . ?
O5 C25 H25C 109.5 . . ?
H25A C25 H25B 109.5 . . ?
H25A C25 H25C 109.5 . . ?
H25B C25 H25C 109.5 . . ?
C21 C22 H22 119.8 . . ?
C21 C22 C23 120.31(16) . . ?
C23 C22 H22 119.8 . . ?
C22 C23 C18 119.77(15) . . ?
O6 C23 C18 121.42(14) . . ?
O6 C23 C22 118.81(15) . . ?
C23 O6 Fe 132.98(10) . . ?
C26 B C32 109.45(13) . . ?
C26 B C38 107.33(13) . . ?
C26 B C44 110.59(13) . . ?
C38 B C32 110.82(14) . . ?
C44 B C32 108.38(13) . . ?
C44 B C38 110.28(13) . . ?
C27 C26 B 122.12(15) . . ?
C31 C26 B 123.30(15) . . ?
C31 C26 C27 114.51(16) . . ?
C26 C27 H27 118.7 . . ?
C28 C27 C26 122.60(18) . . ?
C28 C27 H27 118.7 . . ?
C27 C28 H28 119.6 . . ?
C29 C28 C27 120.76(18) . . ?
C29 C28 H28 119.6 . . ?
C28 C29 H29 120.7 . . ?
C30 C29 C28 118.64(18) . . ?
C30 C29 H29 120.7 . . ?
C29 C30 H30 120.0 . . ?
C29 C30 C31 119.98(19) . . ?
C31 C30 H30 120.0 . . ?
C26 C31 H31 118.3 . . ?
C30 C31 C26 123.48(18) . . ?
C30 C31 H31 118.3 . . ?
C33 C32 B 123.09(15) . . ?
C37 C32 B 122.42(16) . . ?
C37 C32 C33 114.37(17) . . ?
C32 C33 H33 118.5 . . ?
C34 C33 C32 122.95(19) . . ?
C34 C33 H33 118.5 . . ?
C33 C34 H34 119.8 . . ?
C35 C34 C33 120.4(2) . . ?
C35 C34 H34 119.8 . . ?
C34 C35 H35 120.6 . . ?
C36 C35 C34 118.73(19) . . ?
C36 C35 H35 120.6 . . ?
C35 C36 H36 119.8 . . ?
C35 C36 C37 120.3(2) . . ?
C37 C36 H36 119.8 . . ?
C32 C37 C36 123.2(2) . . ?
C32 C37 H37 118.4 . . ?
C36 C37 H37 118.4 . . ?
C39 C38 B 123.42(16) . . ?
C43 C38 B 121.16(16) . . ?
C43 C38 C39 115.15(17) . . ?
C38 C39 H39 118.8 . . ?
C40 C39 C38 122.3(2) . . ?
C40 C39 H39 118.8 . . ?
C39 C40 H40 119.8 . . ?
C41 C40 C39 120.3(2) . . ?
C41 C40 H40 119.8 . . ?
C40 C41 H41 120.5 . . ?
C40 C41 C42 119.04(19) . . ?
C42 C41 H41 120.5 . . ?
C41 C42 H42 119.8 . . ?
C41 C42 C43 120.4(2) . . ?
C43 C42 H42 119.8 . . ?
C38 C43 H43 118.6 . . ?
C42 C43 C38 122.74(19) . . ?
C42 C43 H43 118.6 . . ?
C45 C44 B 122.22(15) . . ?
C49 C44 B 123.25(16) . . ?
C49 C44 C45 114.52(17) . . ?
C44 C45 H45 118.4 . . ?
C46 C45 C44 123.26(19) . . ?
C46 C45 H45 118.4 . . ?
C45 C46 H46 120.0 . . ?
C47 C46 C45 120.0(2) . . ?
C47 C46 H46 120.0 . . ?
C46 C47 H47 120.5 . . ?
C46 C47 C48 119.0(2) . . ?
C48 C47 H47 120.5 . . ?
C47 C48 H48 120.0 . . ?
C47 C48 C49 119.9(2) . . ?
C49 C48 H48 120.0 . . ?
C44 C49 H49 118.4 . . ?
C48 C49 C44 123.2(2) . . ?
C48 C49 H49 118.4 . . ?

loop_
_geom_bond_atom_site_label_1
_geom_bond_atom_site_label_2
_geom_bond_distance
_geom_bond_site_symmetry_2
_geom_bond_publ_flag
Fe O1 1.9184(12) . ?
Fe N1 2.1046(15) . ?
Fe N2 2.1971(17) . ?
Fe N3 2.2344(16) . ?
Fe N4 2.0994(15) . ?
Fe O6 1.9062(12) . ?
O1 C1 1.3096(19) . ?
C1 C2 1.400(2) . ?
C1 C6 1.419(2) . ?
C2 H2 0.9300 . ?
C2 C3 1.371(3) . ?
C3 O2 1.356(2) . ?
C3 C4 1.395(3) . ?
O2 C7 1.422(3) . ?
C7 H7A 0.9600 . ?
C7 H7B 0.9600 . ?
C7 H7C 0.9600 . ?
C4 H4 0.9300 . ?
C4 C5 1.366(3) . ?
C5 O3 1.365(2) . ?
C5 C6 1.418(2) . ?
O3 C8 1.422(2) . ?
C8 H8A 0.9600 . ?
C8 H8B 0.9600 . ?
C8 H8C 0.9600 . ?
C6 C9 1.434(2) . ?
C9 H9 0.9300 . ?
C9 N1 1.284(2) . ?
N1 C10 1.472(2) . ?
C10 H10A 0.9700 . ?
C10 H10B 0.9700 . ?
C10 C11 1.509(3) . ?
C11 H11A 0.9700 . ?
C11 H11B 0.9700 . ?
C11 N2 1.479(3) . ?
N2 H2A 0.83(2) . ?
N2 C12 1.481(3) . ?
C12 H12A 0.9700 . ?
C12 H12B 0.9700 . ?
C12 C13 1.524(4) . ?
C13 H13A 0.9700 . ?
C13 H13B 0.9700 . ?
C13 C14 1.504(3) . ?
C14 H14A 0.9700 . ?
C14 H14B 0.9700 . ?
C14 N3 1.485(3) . ?
N3 H3 0.83(2) . ?
N3 C15 1.495(3) . ?
C15 H15A 0.9700 . ?
C15 H15B 0.9700 . ?
C15 C16 1.507(3) . ?
C16 H16A 0.9700 . ?
C16 H16B 0.9700 . ?
C16 N4 1.475(2) . ?
N4 C17 1.289(2) . ?
C17 H17 0.9300 . ?
C17 C18 1.430(2) . ?
C18 C19 1.415(2) . ?
C18 C23 1.423(2) . ?
C19 O4 1.358(2) . ?
C19 C20 1.384(2) . ?
O4 C24 1.423(2) . ?
C24 H24A 0.9600 . ?
C24 H24B 0.9600 . ?
C24 H24C 0.9600 . ?
C20 H20 0.9300 . ?
C20 C21 1.392(3) . ?
C21 O5 1.371(2) . ?
C21 C22 1.375(2) . ?
O5 C25 1.406(3) . ?
C25 H25A 0.9600 . ?
C25 H25B 0.9600 . ?
C25 H25C 0.9600 . ?
C22 H22 0.9300 . ?
C22 C23 1.393(2) . ?
C23 O6 1.3145(19) . ?
B C26 1.648(2) . ?
B C32 1.655(2) . ?
B C38 1.653(2) . ?
B C44 1.648(2) . ?
C26 C27 1.402(2) . ?
C26 C31 1.391(2) . ?
C27 H27 0.9300 . ?
C27 C28 1.384(3) . ?
C28 H28 0.9300 . ?
C28 C29 1.376(3) . ?
C29 H29 0.9300 . ?
C29 C30 1.373(3) . ?
C30 H30 0.9300 . ?
C30 C31 1.390(3) . ?
C31 H31 0.9300 . ?
C32 C33 1.391(2) . ?
C32 C37 1.389(3) . ?
C33 H33 0.9300 . ?
C33 C34 1.388(3) . ?
C34 H34 0.9300 . ?
C34 C35 1.368(3) . ?
C35 H35 0.9300 . ?
C35 C36 1.361(3) . ?
C36 H36 0.9300 . ?
C36 C37 1.392(3) . ?
C37 H37 0.9300 . ?
C38 C39 1.400(3) . ?
C38 C43 1.397(3) . ?
C39 H39 0.9300 . ?
C39 C40 1.398(3) . ?
C40 H40 0.9300 . ?
C40 C41 1.371(3) . ?
C41 H41 0.9300 . ?
C41 C42 1.374(3) . ?
C42 H42 0.9300 . ?
C42 C43 1.387(3) . ?
C43 H43 0.9300 . ?
C44 C45 1.394(3) . ?
C44 C49 1.393(3) . ?
C45 H45 0.9300 . ?
C45 C46 1.389(3) . ?
C46 H46 0.9300 . ?
C46 C47 1.372(3) . ?
C47 H47 0.9300 . ?
C47 C48 1.378(3) . ?
C48 H48 0.9300 . ?
C48 C49 1.389(3) . ?
C49 H49 0.9300 . ?

loop_
_geom_torsion_atom_site_label_1
_geom_torsion_atom_site_label_2
_geom_torsion_atom_site_label_3
_geom_torsion_atom_site_label_4
_geom_torsion
_geom_torsion_site_symmetry_1
_geom_torsion_site_symmetry_2
_geom_torsion_site_symmetry_3
_geom_torsion_site_symmetry_4
_geom_torsion_publ_flag
Fe O1 C1 C2 -156.90(13) . . . . ?
Fe O1 C1 C6 23.8(2) . . . . ?
Fe N1 C10 C11 9.9(2) . . . . ?
Fe N2 C12 C13 46.5(2) . . . . ?
Fe N3 C15 C16 54.90(18) . . . . ?
Fe N4 C17 C18 1.6(3) . . . . ?
O1 C1 C2 C3 -177.74(16) . . . . ?
O1 C1 C6 C5 177.50(15) . . . . ?
O1 C1 C6 C9 -2.5(2) . . . . ?
C1 C2 C3 O2 -178.63(17) . . . . ?
C1 C2 C3 C4 0.8(3) . . . . ?
C1 C6 C9 N1 -7.0(3) . . . . ?
C2 C1 C6 C5 -1.7(2) . . . . ?
C2 C1 C6 C9 178.28(16) . . . . ?
C2 C3 O2 C7 12.1(3) . . . . ?
C2 C3 C4 C5 -2.9(3) . . . . ?
C3 C4 C5 O3 -175.21(16) . . . . ?
C3 C4 C5 C6 2.7(3) . . . . ?
O2 C3 C4 C5 176.56(17) . . . . ?
C4 C3 O2 C7 -167.44(18) . . . . ?
C4 C5 O3 C8 -1.0(3) . . . . ?
C4 C5 C6 C1 -0.4(2) . . . . ?
C4 C5 C6 C9 179.58(16) . . . . ?
C5 C6 C9 N1 173.00(16) . . . . ?
O3 C5 C6 C1 177.67(15) . . . . ?
O3 C5 C6 C9 -2.4(2) . . . . ?
C6 C1 C2 C3 1.5(3) . . . . ?
C6 C5 O3 C8 -179.03(17) . . . . ?
C6 C9 N1 Fe -2.4(2) . . . . ?
C6 C9 N1 C10 -179.42(16) . . . . ?
C9 N1 C10 C11 -172.77(16) . . . . ?
N1 C10 C11 N2 -42.8(2) . . . . ?
C10 C11 N2 Fe 53.48(18) . . . . ?
C10 C11 N2 C12 -77.6(2) . . . . ?
C11 N2 C12 C13 169.30(17) . . . . ?
N2 C12 C13 C14 -83.8(3) . . . . ?
C12 C13 C14 N3 66.9(3) . . . . ?
C13 C14 N3 Fe -19.0(3) . . . . ?
C13 C14 N3 C15 105.4(3) . . . . ?
C14 N3 C15 C16 -80.0(2) . . . . ?
N3 C15 C16 N4 -45.9(2) . . . . ?
C15 C16 N4 Fe 12.1(2) . . . . ?
C15 C16 N4 C17 -168.83(18) . . . . ?
C16 N4 C17 C18 -177.32(17) . . . . ?
N4 C17 C18 C19 170.53(17) . . . . ?
N4 C17 C18 C23 -9.7(3) . . . . ?
C17 C18 C19 O4 -0.1(2) . . . . ?
C17 C18 C19 C20 -178.27(16) . . . . ?
C17 C18 C23 C22 178.84(16) . . . . ?
C17 C18 C23 O6 -2.1(2) . . . . ?
C18 C19 O4 C24 177.87(16) . . . . ?
C18 C19 C20 C21 -1.0(3) . . . . ?
C18 C23 O6 Fe 24.1(2) . . . . ?
C19 C18 C23 C22 -1.3(2) . . . . ?
C19 C18 C23 O6 177.73(14) . . . . ?
C19 C20 C21 O5 179.31(18) . . . . ?
C19 C20 C21 C22 -0.5(3) . . . . ?
O4 C19 C20 C21 -179.03(16) . . . . ?
C20 C19 O4 C24 -4.0(3) . . . . ?
C20 C21 O5 C25 -1.5(3) . . . . ?
C20 C21 C22 C23 1.1(3) . . . . ?
C21 C22 C23 C18 -0.1(3) . . . . ?
C21 C22 C23 O6 -179.20(16) . . . . ?
O5 C21 C22 C23 -178.77(17) . . . . ?
C22 C21 O5 C25 178.4(2) . . . . ?
C22 C23 O6 Fe -156.86(13) . . . . ?
C23 C18 C19 O4 -179.89(14) . . . . ?
C23 C18 C19 C20 1.9(2) . . . . ?
B C26 C27 C28 -175.61(16) . . . . ?
B C26 C31 C30 175.14(18) . . . . ?
B C32 C33 C34 -177.63(17) . . . . ?
B C32 C37 C36 178.4(2) . . . . ?
B C38 C39 C40 173.75(18) . . . . ?
B C38 C43 C42 -173.11(17) . . . . ?
B C44 C45 C46 -179.49(18) . . . . ?
B C44 C49 C48 -179.39(19) . . . . ?
C26 B C32 C33 -27.4(2) . . . . ?
C26 B C32 C37 156.74(18) . . . . ?
C26 B C38 C39 -90.59(19) . . . . ?
C26 B C38 C43 83.08(19) . . . . ?
C26 B C44 C45 -35.4(2) . . . . ?
C26 B C44 C49 145.33(17) . . . . ?
C26 C27 C28 C29 -0.3(3) . . . . ?
C27 C26 C31 C30 -2.0(3) . . . . ?
C27 C28 C29 C30 -0.6(3) . . . . ?
C28 C29 C30 C31 0.2(3) . . . . ?
C29 C30 C31 C26 1.2(3) . . . . ?
C31 C26 C27 C28 1.6(3) . . . . ?
C32 B C26 C27 76.12(19) . . . . ?
C32 B C26 C31 -100.83(18) . . . . ?
C32 B C38 C39 28.9(2) . . . . ?
C32 B C38 C43 -157.46(16) . . . . ?
C32 B C44 C45 -155.39(16) . . . . ?
C32 B C44 C49 25.3(2) . . . . ?
C32 C33 C34 C35 -0.6(3) . . . . ?
C33 C32 C37 C36 2.2(3) . . . . ?
C33 C34 C35 C36 2.1(3) . . . . ?
C34 C35 C36 C37 -1.4(4) . . . . ?
C35 C36 C37 C32 -0.9(4) . . . . ?
C37 C32 C33 C34 -1.5(3) . . . . ?
C38 B C26 C27 -163.55(15) . . . . ?
C38 B C26 C31 19.5(2) . . . . ?
C38 B C32 C33 -145.59(16) . . . . ?
C38 B C32 C37 38.6(2) . . . . ?
C38 B C44 C45 83.1(2) . . . . ?
C38 B C44 C49 -96.1(2) . . . . ?
C38 C39 C40 C41 -0.4(3) . . . . ?
C39 C38 C43 C42 1.1(3) . . . . ?
C39 C40 C41 C42 0.4(3) . . . . ?
C40 C41 C42 C43 0.4(3) . . . . ?
C41 C42 C43 C38 -1.2(3) . . . . ?
C43 C38 C39 C40 -0.3(3) . . . . ?
C44 B C26 C27 -43.2(2) . . . . ?
C44 B C26 C31 139.84(16) . . . . ?
C44 B C32 C33 93.28(19) . . . . ?
C44 B C32 C37 -82.6(2) . . . . ?
C44 B C38 C39 148.88(17) . . . . ?
C44 B C38 C43 -37.4(2) . . . . ?
C44 C45 C46 C47 -1.4(3) . . . . ?
C45 C44 C49 C48 1.3(3) . . . . ?
C45 C46 C47 C48 1.8(4) . . . . ?
C46 C47 C48 C49 -0.7(4) . . . . ?
C47 C48 C49 C44 -0.9(4) . . . . ?
C49 C44 C45 C46 -0.2(3) . . . . ?
